data_7058144
loop_
_publ_author_name
'Shayapov, Vladimir R.'
'Usoltsev, Andrey N.'
'Adonin, Sergey A.'
'Sokolov, Maxim N.'
'Samsonenko, Denis G.'
'Fedin, Vladimir P.'

_publ_section_title
;
 Thermochromism of bromotellurates(iv): experimental insights
;
_journal_issue 9
_journal_name_full 'New Journal of Chemistry'
_journal_page_first 3927
_journal_paper_doi 10.1039/C9NJ00320G
_journal_volume 43
_journal_year 2019
_chemical_formula_sum 'C10 H14 Br6 I2 N2 O2 Te'
_chemical_formula_weight 1055.09
_space_group_crystal_system triclinic
_space_group_IT_number 2
_space_group_name_Hall '-P 1'
_space_group_name_H-M_alt 'P -1'
_symmetry_space_group_name_Hall '-P 1'
_symmetry_space_group_name_H-M 'P -1'
_atom_sites_solution_hydrogens mixed
_atom_sites_solution_primary dual
_atom_sites_solution_secondary difmap
_audit_creation_method SHELXL-2018/3
_audit_update_record
;
2018-11-12 deposited with the CCDC.
2019-02-05 downloaded from the CCDC.
;
_cell_angle_alpha 95.738(5)
_cell_angle_beta 93.775(5)
_cell_angle_gamma 103.128(5)
_cell_formula_units_Z 2
_cell_length_a 7.6363(5)
_cell_length_b 11.3319(7)
_cell_length_c 14.0460(10)
_cell_measurement_reflns_used 3713
_cell_measurement_temperature 130(2)
_cell_measurement_theta_max 28.46
_cell_measurement_theta_min 3.65
_cell_volume 1172.83(14)
_computing_cell_refinement 'CrysAlisPro 1.171.38.46 (Rigaku OD, 2015)'
_computing_data_collection 'CrysAlisPro 1.171.38.46 (Rigaku OD, 2015)'
_computing_data_reduction 'CrysAlisPro 1.171.38.46 (Rigaku OD, 2015)'
_computing_molecular_graphics 'ShelXle (H\"ubschle, 2011)'
_computing_publication_material 'CIFTAB (Sheldrick, 2015)'
_computing_structure_refinement 'SHELXL-2018 (Sheldrick, 2015)'
_computing_structure_solution 'SHELXT-2018 (Sheldrick, 2015)'
_diffrn_ambient_temperature 130(2)
_diffrn_detector 'CCD plate'
_diffrn_detector_area_resol_mean 10.6168
_diffrn_detector_type AtlasS2
_diffrn_measured_fraction_theta_full 0.997
_diffrn_measured_fraction_theta_max 0.822
_diffrn_measurement_device 'four-circle diffractometer'
_diffrn_measurement_device_type 'New Xcalibur, AtlasS2'
_diffrn_measurement_method '\w scans'
_diffrn_radiation_monochromator graphite
_diffrn_radiation_probe x-ray
_diffrn_radiation_source 'fine-focus sealed tube'
_diffrn_radiation_type MoK\a
_diffrn_radiation_wavelength 0.71073
_diffrn_reflns_av_R_equivalents 0.0318
_diffrn_reflns_av_unetI/netI 0.0494
_diffrn_reflns_Laue_measured_fraction_full 0.997
_diffrn_reflns_Laue_measured_fraction_max 0.822
_diffrn_reflns_limit_h_max 10
_diffrn_reflns_limit_h_min -10
_diffrn_reflns_limit_k_max 15
_diffrn_reflns_limit_k_min -15
_diffrn_reflns_limit_l_max 17
_diffrn_reflns_limit_l_min -16
_diffrn_reflns_number 10349
_diffrn_reflns_point_group_measured_fraction_full 0.997
_diffrn_reflns_point_group_measured_fraction_max 0.822
_diffrn_reflns_theta_full 25.500
_diffrn_reflns_theta_max 28.873
_diffrn_reflns_theta_min 3.277
_diffrn_source 'sealed X-ray tube'
_exptl_absorpt_coefficient_mu 14.128
_exptl_absorpt_correction_T_max 1.00000
_exptl_absorpt_correction_T_min 0.33901
_exptl_absorpt_correction_type multi-scan
_exptl_absorpt_process_details
;
CrysAlisPro 1.171.38.46 (Rigaku Oxford Diffraction, 2015)
Empirical absorption correction using spherical harmonics,
implemented in SCALE3 ABSPACK scaling algorithm.
;
_exptl_crystal_colour yellow
_exptl_crystal_density_diffrn 2.988
_exptl_crystal_description block
_exptl_crystal_F_000 944
_exptl_crystal_size_max 0.30
_exptl_crystal_size_mid 0.25
_exptl_crystal_size_min 0.10
_refine_diff_density_max 1.114
_refine_diff_density_min -1.492
_refine_diff_density_rms 0.192
_refine_ls_extinction_method none
_refine_ls_goodness_of_fit_ref 0.998
_refine_ls_hydrogen_treatment mixed
_refine_ls_matrix_type full
_refine_ls_number_parameters 220
_refine_ls_number_reflns 5087
_refine_ls_number_restraints 7
_refine_ls_restrained_S_all 0.997
_refine_ls_R_factor_all 0.0428
_refine_ls_R_factor_gt 0.0326
_refine_ls_shift/su_max 0.000
_refine_ls_shift/su_mean 0.000
_refine_ls_structure_factor_coef Fsqd
_refine_ls_weighting_details 'w=1/[\s^2^(Fo^2^)+(0.0237P)^2^] where P=(Fo^2^+2Fc^2^)/3'
_refine_ls_weighting_scheme calc
_refine_ls_wR_factor_gt 0.0631
_refine_ls_wR_factor_ref 0.0667
_reflns_Friedel_coverage 0.000
_reflns_number_gt 4280
_reflns_number_total 5087
_reflns_threshold_expression 'I > 2\s(I)'
_cod_data_source_file c9nj00320g2.cif
_cod_data_source_block AU303
_cod_depositor_comments 'Adding full bibliography for 7058143--7058147.cif.'
_cod_database_code 7058144
_shelx_shelxl_version_number 2018/3
_shelx_space_group_comment
;
The symmetry employed for this shelxl refinement is uniquely defined
by the following loop, which should always be used as a source of
symmetry information in preference to the above space-group names.
They are only intended as comments.
;
_shelx_estimated_absorpt_t_min 0.101
_shelx_estimated_absorpt_t_max 0.332

loop_
_space_group_symop_operation_xyz
'x, y, z'
'-x, -y, -z'

loop_
_atom_site_label
_atom_site_type_symbol
_atom_site_fract_x
_atom_site_fract_y
_atom_site_fract_z
_atom_site_U_iso_or_equiv
_atom_site_adp_type
_atom_site_occupancy
_atom_site_site_symmetry_order
_atom_site_calc_flag
_atom_site_refinement_flags_posn
_atom_site_refinement_flags_adp
Te1 Te 0.31901(4) 0.26923(3) 0.24339(2) 0.01297(9) Uani 1 1 d . .
Br1 Br 0.53744(7) 0.14778(5) 0.33047(4) 0.02182(13) Uani 1 1 d . .
Br2 Br 0.04571(7) 0.16145(5) 0.34552(4) 0.02116(13) Uani 1 1 d . .
Br3 Br 0.40842(7) 0.44764(5) 0.38773(4) 0.02234(13) Uani 1 1 d . .
Br4 Br 0.59671(7) 0.38331(5) 0.15501(4) 0.02380(14) Uani 1 1 d . .
Br5 Br 0.21350(7) 0.08137(4) 0.09747(4) 0.02118(13) Uani 1 1 d . .
Br6 Br 0.10776(7) 0.39294(5) 0.15606(4) 0.02126(13) Uani 1 1 d . .
N1 N 0.6082(6) -0.1014(4) 0.1380(3) 0.0205(10) Uani 1 1 d . .
H1 H 0.643128 -0.035067 0.109856 0.025 Uiso 1 1 calc R U
C11 C 0.6677(6) -0.0993(4) 0.2284(4) 0.0163(11) Uani 1 1 d . .
H11 H 0.748372 -0.028362 0.261379 0.020 Uiso 1 1 calc R U
C12 C 0.6114(7) -0.2013(5) 0.2749(4) 0.0171(11) Uani 1 1 d . .
C13 C 0.4994(7) -0.3045(5) 0.2237(4) 0.0209(12) Uani 1 1 d . .
H13 H 0.461193 -0.376160 0.254030 0.025 Uiso 1 1 calc R U
C14 C 0.4433(7) -0.3031(5) 0.1284(4) 0.0226(13) Uani 1 1 d . .
H14 H 0.367618 -0.373928 0.092421 0.027 Uiso 1 1 calc R U
C15 C 0.4977(7) -0.1989(5) 0.0863(4) 0.0211(12) Uani 1 1 d . .
H15 H 0.457615 -0.195504 0.021396 0.025 Uiso 1 1 calc R U
I1 I 0.69687(5) -0.19251(3) 0.42119(3) 0.02478(10) Uani 1 1 d . .
N2 N 0.0751(6) 0.6579(4) 0.3882(3) 0.0204(10) Uani 1 1 d . .
H2 H 0.051475 0.597717 0.423950 0.025 Uiso 1 1 calc R U
C21 C 0.0068(7) 0.6375(5) 0.2963(4) 0.0175(12) Uani 1 1 d . .
H21 H -0.066678 0.559806 0.271087 0.021 Uiso 1 1 calc R U
C22 C 0.0436(6) 0.7300(5) 0.2383(4) 0.0172(11) Uani 1 1 d . .
C23 C 0.1477(7) 0.8439(5) 0.2791(4) 0.0207(13) Uani 1 1 d . .
H23 H 0.172365 0.909284 0.240864 0.025 Uiso 1 1 calc R U
C24 C 0.2151(7) 0.8621(5) 0.3744(4) 0.0247(13) Uani 1 1 d . .
H24 H 0.285763 0.939580 0.402160 0.030 Uiso 1 1 calc R U
C25 C 0.1783(7) 0.7662(5) 0.4285(4) 0.0219(12) Uani 1 1 d . .
H25 H 0.225359 0.776353 0.493909 0.026 Uiso 1 1 calc R U
I2 I -0.05083(4) 0.69472(3) 0.09333(3) 0.02201(10) Uani 1 1 d . .
O1 O 0.7602(5) 0.1232(3) 0.0937(3) 0.0249(9) Uani 1 1 d D .
H11O H 0.760(7) 0.183(3) 0.134(3) 0.030 Uiso 1 1 d D U
H12O H 0.826(3) 0.146(4) 0.0501(17) 0.030 Uiso 1 1 d D U
O2 O -0.1238(5) 0.4201(3) 0.4161(3) 0.0285(9) Uani 1 1 d D .
H21O H -0.2374(16) 0.408(4) 0.409(4) 0.034 Uiso 1 1 d D U
H22O H -0.091(6) 0.364(3) 0.382(4) 0.034 Uiso 1 1 d D U

loop_
_atom_site_aniso_label
_atom_site_aniso_U_11
_atom_site_aniso_U_22
_atom_site_aniso_U_33
_atom_site_aniso_U_23
_atom_site_aniso_U_13
_atom_site_aniso_U_12
Te1 0.01242(16) 0.01056(16) 0.0136(2) -0.00047(14) 0.00020(13) -0.00096(13)
Br1 0.0192(3) 0.0191(3) 0.0264(3) 0.0011(2) -0.0039(2) 0.0054(2)
Br2 0.0172(3) 0.0212(3) 0.0219(3) 0.0017(2) 0.0050(2) -0.0025(2)
Br3 0.0318(3) 0.0146(3) 0.0160(3) -0.0033(2) -0.0024(2) -0.0004(2)
Br4 0.0215(3) 0.0182(3) 0.0278(4) 0.0005(2) 0.0095(2) -0.0044(2)
Br5 0.0288(3) 0.0142(3) 0.0167(3) -0.0026(2) 0.0015(2) -0.0008(2)
Br6 0.0236(3) 0.0168(3) 0.0229(3) 0.0014(2) -0.0040(2) 0.0058(2)
N1 0.025(2) 0.014(2) 0.021(3) 0.004(2) 0.003(2) 0.001(2)
C11 0.016(3) 0.015(3) 0.018(3) -0.003(2) 0.002(2) 0.006(2)
C12 0.019(3) 0.020(3) 0.014(3) 0.004(2) 0.005(2) 0.006(2)
C13 0.019(3) 0.017(3) 0.027(4) 0.004(3) 0.006(2) 0.003(2)
C14 0.017(3) 0.019(3) 0.028(4) 0.001(3) 0.002(2) -0.003(2)
C15 0.022(3) 0.024(3) 0.017(3) 0.002(2) 0.002(2) 0.004(2)
I1 0.0268(2) 0.0309(2) 0.0168(2) 0.00198(16) 0.00120(15) 0.00784(17)
N2 0.028(3) 0.018(2) 0.016(3) 0.006(2) 0.004(2) 0.007(2)
C21 0.021(3) 0.015(3) 0.018(3) -0.002(2) 0.002(2) 0.008(2)
C22 0.013(2) 0.025(3) 0.014(3) 0.001(2) 0.001(2) 0.007(2)
C23 0.024(3) 0.015(3) 0.027(4) 0.007(2) 0.005(3) 0.008(2)
C24 0.023(3) 0.017(3) 0.029(4) 0.002(3) 0.002(3) -0.006(2)
C25 0.019(3) 0.029(3) 0.018(3) 0.002(3) -0.001(2) 0.008(3)
I2 0.02137(19) 0.02538(19) 0.0184(2) 0.00469(16) 0.00044(15) 0.00311(16)
O1 0.034(2) 0.0160(19) 0.021(2) 0.0022(17) 0.0020(18) -0.0021(18)
O2 0.031(2) 0.020(2) 0.029(3) 0.0007(19) -0.0047(19) -0.0017(18)

loop_
_atom_type_symbol
_atom_type_description
_atom_type_scat_dispersion_real
_atom_type_scat_dispersion_imag
_atom_type_scat_source
C C 0.0033 0.0016 'International Tables Vol C Tables 4.2.6.8 and 6.1.1.4'
H H 0.0000 0.0000 'International Tables Vol C Tables 4.2.6.8 and 6.1.1.4'
N N 0.0061 0.0033 'International Tables Vol C Tables 4.2.6.8 and 6.1.1.4'
Br Br -0.2901 2.4595 'International Tables Vol C Tables 4.2.6.8 and 6.1.1.4'
Te Te -0.5308 1.6751 'International Tables Vol C Tables 4.2.6.8 and 6.1.1.4'
I I -0.4742 1.8119 'International Tables Vol C Tables 4.2.6.8 and 6.1.1.4'
O O 0.0106 0.0060 'International Tables Vol C Tables 4.2.6.8 and 6.1.1.4'

loop_
_geom_angle_atom_site_label_1
_geom_angle_atom_site_label_2
_geom_angle_atom_site_label_3
_geom_angle
_geom_angle_publ_flag
Br1 Te1 Br2 89.053(19) yes
Br1 Te1 Br5 90.762(19) yes
Br2 Te1 Br5 90.319(19) yes
Br3 Te1 Br1 89.70(2) yes
Br3 Te1 Br2 87.37(2) yes
Br3 Te1 Br4 88.93(2) yes
Br3 Te1 Br5 177.632(19) yes
Br3 Te1 Br6 89.970(19) yes
Br4 Te1 Br1 89.608(19) yes
Br4 Te1 Br2 176.07(2) yes
Br4 Te1 Br5 93.39(2) yes
Br4 Te1 Br6 89.323(19) yes
Br6 Te1 Br1 178.89(2) yes
Br6 Te1 Br2 91.993(19) yes
Br6 Te1 Br5 89.61(2) yes
C11 N1 H1 118.1 ?
C11 N1 C15 123.7(5) ?
C15 N1 H1 118.1 ?
N1 C11 H11 120.4 ?
N1 C11 C12 119.3(5) ?
C12 C11 H11 120.4 ?
C11 C12 C13 118.9(5) ?
C11 C12 I1 118.6(4) ?
C13 C12 I1 122.6(4) ?
C12 C13 H13 120.1 ?
C14 C13 C12 119.7(5) ?
C14 C13 H13 120.1 ?
C13 C14 H14 120.3 ?
C15 C14 C13 119.3(5) ?
C15 C14 H14 120.3 ?
N1 C15 C14 119.1(5) ?
N1 C15 H15 120.5 ?
C14 C15 H15 120.5 ?
C21 N2 H2 118.5 ?
C21 N2 C25 123.1(5) ?
C25 N2 H2 118.5 ?
N2 C21 H21 120.2 ?
N2 C21 C22 119.6(5) ?
C22 C21 H21 120.2 ?
C21 C22 C23 118.3(5) ?
C21 C22 I2 119.4(4) ?
C23 C22 I2 122.2(4) ?
C22 C23 H23 119.7 ?
C24 C23 C22 120.5(5) ?
C24 C23 H23 119.7 ?
C23 C24 H24 120.6 ?
C25 C24 C23 118.9(5) ?
C25 C24 H24 120.6 ?
N2 C25 C24 119.5(5) ?
N2 C25 H25 120.2 ?
C24 C25 H25 120.2 ?
H11O O1 H12O 110.2(17) ?
H21O O2 H22O 109.2(18) ?

loop_
_geom_bond_atom_site_label_1
_geom_bond_atom_site_label_2
_geom_bond_distance
_geom_bond_publ_flag
Te1 Br1 2.6986(6) yes
Te1 Br2 2.7372(6) yes
Te1 Br3 2.6523(7) yes
Te1 Br4 2.6705(6) yes
Te1 Br5 2.7410(7) yes
Te1 Br6 2.6801(6) yes
N1 H1 0.8800 ?
N1 C11 1.317(7) ?
N1 C15 1.339(7) ?
C11 H11 0.9500 ?
C11 C12 1.382(7) ?
C12 C13 1.383(7) ?
C12 I1 2.100(5) ?
C13 H13 0.9500 ?
C13 C14 1.382(8) ?
C14 H14 0.9500 ?
C14 C15 1.366(7) ?
C15 H15 0.9500 ?
N2 H2 0.8800 ?
N2 C21 1.337(7) ?
N2 C25 1.346(7) ?
C21 H21 0.9500 ?
C21 C22 1.382(7) ?
C22 C23 1.397(7) ?
C22 I2 2.084(5) ?
C23 H23 0.9500 ?
C23 C24 1.381(8) ?
C24 H24 0.9500 ?
C24 C25 1.376(7) ?
C25 H25 0.9500 ?
O1 H11O 0.845(10) ?
O1 H12O 0.841(10) ?
O2 H21O 0.845(10) ?
O2 H22O 0.847(10) ?
